data_1556500
loop_
_publ_author_name
'Gietz, T.'
'Boere, R.T.'

_publ_section_title
;
 Backbone-Substituted beta-Ketoimines and Ketoiminate Clusters: Transoid
 Li2O2 Squares and D2-Symmetric Li4O4 Cubanes. Synthesis, Crystallography
 and DFT Calculations
;
_journal_name_full Inorganics
_journal_page_first 30
_journal_paper_doi 10.3390/inorganics5020030
_journal_volume 5
_journal_year 2017
_chemical_formula_moiety 'C14 H19 N O'
_chemical_formula_sum 'C14 H19 N O'
_chemical_formula_weight 217.30
_chemical_name_systematic
; 
  2-(2,4,6-trimethylphenyl)pent-2-en-4-one  
;
_space_group_IT_number 14
_space_group_name_Hall '-P 2yn'
_space_group_name_H-M_alt 'P 1 21/n 1'
_symmetry_cell_setting monoclinic
_symmetry_Int_Tables_number 14
_symmetry_space_group_name_Hall '-P 2yn'
_symmetry_space_group_name_H-M 'P 1 21/n 1'
_atom_sites_solution_hydrogens geom
_atom_sites_solution_primary direct
_atom_sites_solution_secondary difmap
_cell_angle_alpha 90.00
_cell_angle_beta 99.1380(10)
_cell_angle_gamma 90.00
_cell_formula_units_Z 4
_cell_length_a 10.0068(6)
_cell_length_b 9.8961(6)
_cell_length_c 12.7933(8)
_cell_measurement_reflns_used 5301
_cell_measurement_temperature 173(2)
_cell_measurement_theta_max 28.32
_cell_measurement_theta_min 2.61
_cell_volume 1250.82(13)
_computing_cell_refinement 'APEX2 (Bruker, 2006)'
_computing_data_collection 'APEX2 (Bruker, 2006)'
_computing_data_reduction 'SAINT-Plus (Bruker, 2006)'
_computing_molecular_graphics 'MERCURY (Macrae <i>et al.</i>, 2006)'
_computing_publication_material 'IUCr publCIF (Westrip, 2007)'
_computing_structure_refinement SHELXTL
_computing_structure_solution 'SHELXTL (Sheldrick, 2003)'
_diffrn_ambient_temperature 173(2)
_diffrn_measured_fraction_theta_full 0.999
_diffrn_measured_fraction_theta_max 0.999
_diffrn_measurement_device_type
;
Bruker ApexII CCD area detector
;
_diffrn_measurement_method 'phi and omega scans'
_diffrn_radiation_monochromator graphite
_diffrn_radiation_probe x-ray
_diffrn_radiation_source 'fine-focus sealed tube'
_diffrn_radiation_type MoK\a
_diffrn_radiation_wavelength 0.71073
_diffrn_reflns_av_R_equivalents 0.0254
_diffrn_reflns_av_sigmaI/netI 0.0165
_diffrn_reflns_limit_h_max 12
_diffrn_reflns_limit_h_min -12
_diffrn_reflns_limit_k_max 12
_diffrn_reflns_limit_k_min -12
_diffrn_reflns_limit_l_max 16
_diffrn_reflns_limit_l_min -16
_diffrn_reflns_number 17205
_diffrn_reflns_theta_full 27.10
_diffrn_reflns_theta_max 27.10
_diffrn_reflns_theta_min 2.41
_diffrn_source_type 'Bruker D8'
_exptl_absorpt_coefficient_mu 0.072
_exptl_absorpt_correction_T_max 0.9914
_exptl_absorpt_correction_T_min 0.9378
_exptl_absorpt_correction_type multi-scan
_exptl_absorpt_process_details
; 
SADABS (Sheldrick, 2004)
;
_exptl_crystal_colour colourless
_exptl_crystal_density_diffrn 1.154
_exptl_crystal_density_method 'not measured'
_exptl_crystal_description block
_exptl_crystal_F_000 472
_exptl_crystal_size_max 0.27
_exptl_crystal_size_mid 0.25
_exptl_crystal_size_min 0.14
_refine_diff_density_max 0.260
_refine_diff_density_min -0.306
_refine_diff_density_rms 0.045
_refine_ls_extinction_method none
_refine_ls_goodness_of_fit_ref 1.047
_refine_ls_hydrogen_treatment mixed
_refine_ls_matrix_type full
_refine_ls_number_parameters 153
_refine_ls_number_reflns 2762
_refine_ls_number_restraints 0
_refine_ls_restrained_S_all 1.047
_refine_ls_R_factor_all 0.0554
_refine_ls_R_factor_gt 0.0462
_refine_ls_shift/su_max 0.002
_refine_ls_shift/su_mean 0.000
_refine_ls_structure_factor_coef Fsqd
_refine_ls_weighting_details 'calc w=1/[\s^2^(Fo^2^)+(0.0650P)^2^+0.6392P] where P=(Fo^2^+2Fc^2^)/3'
_refine_ls_weighting_scheme calc
_refine_ls_wR_factor_gt 0.1263
_refine_ls_wR_factor_ref 0.1349
_reflns_number_gt 2330
_reflns_number_total 2762
_reflns_threshold_expression >2sigma(I)
_cod_data_source_file Inorganics-2017-5-30.cif
_cod_data_source_block Ligand_1b
_cod_depositor_comments
;
The following automatic conversions were performed:

data item '_symmetry_cell_setting' value 'Monoclinic' was changed to
'monoclinic' in accordance with the built-in table derived from the
CIF Core dictionary named 'cif_core.dic' version 2.4.5 last updated
on 2014-11-21.

Automatic conversion script
Id: cif_fix_values 6909 2019-04-08 15:41:33Z antanas 
;
_cod_original_sg_symbol_Hall -P2yn
_cod_original_sg_symbol_H-M P2(1)/n
_cod_database_code 1556500

loop_
_symmetry_equiv_pos_as_xyz
'x, y, z'
'-x+1/2, y+1/2, -z+1/2'
'-x, -y, -z'
'x-1/2, -y-1/2, z-1/2'

loop_
_atom_site_label
_atom_site_type_symbol
_atom_site_fract_x
_atom_site_fract_y
_atom_site_fract_z
_atom_site_U_iso_or_equiv
_atom_site_adp_type
_atom_site_occupancy
_atom_site_symmetry_multiplicity
_atom_site_calc_flag
_atom_site_refinement_flags
_atom_site_disorder_assembly
_atom_site_disorder_group
O1 O 0.13720(10) -0.06399(12) 0.00701(8) 0.0336(3) Uani 1 1 d . . .
N1 N 0.08933(12) 0.07435(13) 0.17515(9) 0.0246(3) Uani 1 1 d . . .
H1 H 0.0569(17) 0.0410(19) 0.1130(15) 0.029 Uiso 1 1 d . . .
C1 C 0.35894(17) -0.13232(19) -0.01065(14) 0.0390(4) Uani 1 1 d . . .
H1A H 0.3199 -0.2184 -0.0384 0.047 Uiso 1 1 calc R . .
H1B H 0.4422 -0.1495 0.0391 0.047 Uiso 1 1 calc R . .
H1C H 0.3797 -0.0766 -0.0693 0.047 Uiso 1 1 calc R . .
C2 C 0.25886(14) -0.05907(15) 0.04575(11) 0.0261(3) Uani 1 1 d . . .
C3 C 0.30783(14) 0.01026(15) 0.14190(11) 0.0246(3) Uani 1 1 d . . .
H3 H 0.4029 0.0159 0.1640 0.030 Uiso 1 1 calc R . .
C4 C 0.22383(14) 0.06974(14) 0.20462(11) 0.0225(3) Uani 1 1 d . . .
C5 C 0.28122(15) 0.13331(16) 0.30847(12) 0.0298(3) Uani 1 1 d . . .
H5A H 0.2532 0.2282 0.3085 0.036 Uiso 1 1 calc R . .
H5B H 0.3802 0.1282 0.3187 0.036 Uiso 1 1 calc R . .
H5C H 0.2478 0.0851 0.3660 0.036 Uiso 1 1 calc R . .
C6 C 0.02451(16) -0.11534(16) 0.33093(13) 0.0321(3) Uani 1 1 d . . .
H6A H 0.0082 -0.1546 0.3981 0.039 Uiso 1 1 calc R . .
H6B H 0.1222 -0.1083 0.3309 0.039 Uiso 1 1 calc R . .
H6C H -0.0160 -0.1733 0.2723 0.039 Uiso 1 1 calc R . .
C7 C -0.03828(14) 0.02338(15) 0.31785(11) 0.0250(3) Uani 1 1 d . . .
C8 C -0.00546(13) 0.11409(15) 0.24227(10) 0.0227(3) Uani 1 1 d . . .
C9 C -0.06821(14) 0.24044(15) 0.22749(11) 0.0255(3) Uani 1 1 d . . .
C10 C -0.03412(17) 0.33508(17) 0.14360(12) 0.0331(4) Uani 1 1 d . . .
H10A H -0.0818 0.4209 0.1478 0.040 Uiso 1 1 calc R . .
H10B H -0.0620 0.2946 0.0736 0.040 Uiso 1 1 calc R . .
H10C H 0.0637 0.3514 0.1547 0.040 Uiso 1 1 calc R . .
C11 C -0.16437(14) 0.27456(16) 0.29075(12) 0.0282(3) Uani 1 1 d . . .
H11 H -0.2073 0.3603 0.2817 0.034 Uiso 1 1 calc R . .
C12 C -0.19926(14) 0.18674(16) 0.36670(11) 0.0283(3) Uani 1 1 d . . .
C13 C -0.13459(15) 0.06235(16) 0.37956(11) 0.0281(3) Uani 1 1 d . . .
H13 H -0.1566 0.0020 0.4320 0.034 Uiso 1 1 calc R . .
C14 C -0.30378(17) 0.2252(2) 0.43471(13) 0.0389(4) Uani 1 1 d . . .
H14A H -0.2582 0.2607 0.5026 0.047 Uiso 1 1 calc R . .
H14B H -0.3568 0.1452 0.4472 0.047 Uiso 1 1 calc R . .
H14C H -0.3640 0.2944 0.3984 0.047 Uiso 1 1 calc R . .

loop_
_atom_site_aniso_label
_atom_site_aniso_U_11
_atom_site_aniso_U_22
_atom_site_aniso_U_33
_atom_site_aniso_U_23
_atom_site_aniso_U_13
_atom_site_aniso_U_12
O1 0.0260(5) 0.0434(7) 0.0304(6) -0.0106(5) 0.0013(4) 0.0038(5)
N1 0.0231(6) 0.0307(7) 0.0201(6) -0.0044(5) 0.0042(5) 0.0009(5)
C1 0.0319(8) 0.0473(10) 0.0391(9) -0.0129(8) 0.0100(7) 0.0041(7)
C2 0.0272(7) 0.0259(7) 0.0262(7) 0.0007(6) 0.0074(5) 0.0015(6)
C3 0.0211(6) 0.0263(7) 0.0267(7) -0.0001(6) 0.0046(5) 0.0004(5)
C4 0.0236(6) 0.0205(7) 0.0233(6) 0.0029(5) 0.0036(5) -0.0008(5)
C5 0.0270(7) 0.0329(8) 0.0285(7) -0.0060(6) 0.0019(6) -0.0014(6)
C6 0.0355(8) 0.0267(8) 0.0347(8) 0.0008(6) 0.0072(6) 0.0019(6)
C7 0.0243(7) 0.0263(7) 0.0242(7) -0.0043(6) 0.0029(5) -0.0016(5)
C8 0.0204(6) 0.0271(7) 0.0204(6) -0.0054(5) 0.0025(5) -0.0004(5)
C9 0.0242(7) 0.0269(7) 0.0240(7) -0.0030(6) 0.0000(5) -0.0012(5)
C10 0.0371(8) 0.0291(8) 0.0326(8) 0.0028(6) 0.0044(6) 0.0003(6)
C11 0.0257(7) 0.0285(8) 0.0293(7) -0.0069(6) 0.0007(6) 0.0042(6)
C12 0.0222(7) 0.0367(8) 0.0258(7) -0.0103(6) 0.0030(5) -0.0013(6)
C13 0.0292(7) 0.0320(8) 0.0240(7) -0.0029(6) 0.0069(6) -0.0047(6)
C14 0.0318(8) 0.0507(10) 0.0361(8) -0.0128(8) 0.0113(7) 0.0027(7)

loop_
_atom_type_symbol
_atom_type_description
_atom_type_scat_dispersion_real
_atom_type_scat_dispersion_imag
_atom_type_scat_source
C C 0.0033 0.0016 'International Tables Vol C Tables 4.2.6.8 and 6.1.1.4'
H H 0.0000 0.0000 'International Tables Vol C Tables 4.2.6.8 and 6.1.1.4'
N N 0.0061 0.0033 'International Tables Vol C Tables 4.2.6.8 and 6.1.1.4'
O O 0.0106 0.0060 'International Tables Vol C Tables 4.2.6.8 and 6.1.1.4'

loop_
_geom_angle_atom_site_label_1
_geom_angle_atom_site_label_2
_geom_angle_atom_site_label_3
_geom_angle
_geom_angle_site_symmetry_1
_geom_angle_site_symmetry_3
C4 N1 C8 124.90(12) . .
C4 N1 H1 117.0(11) . .
C8 N1 H1 117.6(11) . .
C2 C1 H1A 109.5 . .
C2 C1 H1B 109.5 . .
H1A C1 H1B 109.5 . .
C2 C1 H1C 109.5 . .
H1A C1 H1C 109.5 . .
H1B C1 H1C 109.5 . .
O1 C2 C3 123.00(13) . .
O1 C2 C1 118.28(13) . .
C3 C2 C1 118.71(13) . .
C4 C3 C2 123.26(13) . .
C4 C3 H3 118.4 . .
C2 C3 H3 118.4 . .
N1 C4 C3 121.83(13) . .
N1 C4 C5 117.48(12) . .
C3 C4 C5 120.69(12) . .
C4 C5 H5A 109.5 . .
C4 C5 H5B 109.5 . .
H5A C5 H5B 109.5 . .
C4 C5 H5C 109.5 . .
H5A C5 H5C 109.5 . .
H5B C5 H5C 109.5 . .
C7 C6 H6A 109.5 . .
C7 C6 H6B 109.5 . .
H6A C6 H6B 109.5 . .
C7 C6 H6C 109.5 . .
H6A C6 H6C 109.5 . .
H6B C6 H6C 109.5 . .
C13 C7 C8 118.31(14) . .
C13 C7 C6 120.16(13) . .
C8 C7 C6 121.50(13) . .
C7 C8 C9 121.23(13) . .
C7 C8 N1 119.32(13) . .
C9 C8 N1 119.38(13) . .
C11 C9 C8 118.35(14) . .
C11 C9 C10 121.28(14) . .
C8 C9 C10 120.36(13) . .
C9 C10 H10A 109.5 . .
C9 C10 H10B 109.5 . .
H10A C10 H10B 109.5 . .
C9 C10 H10C 109.5 . .
H10A C10 H10C 109.5 . .
H10B C10 H10C 109.5 . .
C12 C11 C9 121.87(14) . .
C12 C11 H11 119.1 . .
C9 C11 H11 119.1 . .
C13 C12 C11 118.26(13) . .
C13 C12 C14 120.47(14) . .
C11 C12 C14 121.27(15) . .
C12 C13 C7 121.97(14) . .
C12 C13 H13 119.0 . .
C7 C13 H13 119.0 . .
C12 C14 H14A 109.5 . .
C12 C14 H14B 109.5 . .
H14A C14 H14B 109.5 . .
C12 C14 H14C 109.5 . .
H14A C14 H14C 109.5 . .
H14B C14 H14C 109.5 . .

loop_
_geom_bond_atom_site_label_1
_geom_bond_atom_site_label_2
_geom_bond_distance
_geom_bond_site_symmetry_2
O1 C2 1.2404(18) .
N1 C4 1.3396(18) .
N1 C8 1.4319(17) .
N1 H1 0.875(19) .
C1 C2 1.510(2) .
C1 H1A 0.9800 .
C1 H1B 0.9800 .
C1 H1C 0.9800 .
C2 C3 1.426(2) .
C3 C4 1.3825(19) .
C3 H3 0.9500 .
C4 C5 1.4994(19) .
C5 H5A 0.9800 .
C5 H5B 0.9800 .
C5 H5C 0.9800 .
C6 C7 1.508(2) .
C6 H6A 0.9800 .
C6 H6B 0.9800 .
C6 H6C 0.9800 .
C7 C13 1.394(2) .
C7 C8 1.396(2) .
C8 C9 1.398(2) .
C9 C11 1.394(2) .
C9 C10 1.504(2) .
C10 H10A 0.9800 .
C10 H10B 0.9800 .
C10 H10C 0.9800 .
C11 C12 1.389(2) .
C11 H11 0.9500 .
C12 C13 1.388(2) .
C12 C14 1.511(2) .
C13 H13 0.9500 .
C14 H14A 0.9800 .
C14 H14B 0.9800 .
C14 H14C 0.9800 .

loop_
_geom_hbond_atom_site_label_D
_geom_hbond_atom_site_label_H
_geom_hbond_atom_site_label_A
_geom_hbond_distance_DH
_geom_hbond_distance_HA
_geom_hbond_distance_DA
_geom_hbond_angle_DHA
_geom_hbond_site_symmetry_A
N1 H1 O1 0.875(19) 2.287(18) 2.9836(16) 136.5(15) 3
N1 H1 O1 0.875(19) 1.977(18) 2.6567(16) 133.6(15) .

loop_
_geom_torsion_atom_site_label_1
_geom_torsion_atom_site_label_2
_geom_torsion_atom_site_label_3
_geom_torsion_atom_site_label_4
_geom_torsion
_geom_torsion_site_symmetry_1
_geom_torsion_site_symmetry_2
_geom_torsion_site_symmetry_3
_geom_torsion_site_symmetry_4
O1 C2 C3 C4 4.9(2) . . . .
C1 C2 C3 C4 -173.85(14) . . . .
C8 N1 C4 C3 169.44(14) . . . .
C8 N1 C4 C5 -11.3(2) . . . .
C2 C3 C4 N1 -4.8(2) . . . .
C2 C3 C4 C5 175.96(13) . . . .
C13 C7 C8 C9 -0.7(2) . . . .
C6 C7 C8 C9 177.30(13) . . . .
C13 C7 C8 N1 -177.61(12) . . . .
C6 C7 C8 N1 0.4(2) . . . .
C4 N1 C8 C7 -77.02(18) . . . .
C4 N1 C8 C9 106.03(16) . . . .
C7 C8 C9 C11 0.4(2) . . . .
N1 C8 C9 C11 177.30(12) . . . .
C7 C8 C9 C10 -178.32(13) . . . .
N1 C8 C9 C10 -1.4(2) . . . .
C8 C9 C11 C12 -0.3(2) . . . .
C10 C9 C11 C12 178.36(13) . . . .
C9 C11 C12 C13 0.6(2) . . . .
C9 C11 C12 C14 -179.98(13) . . . .
C11 C12 C13 C7 -0.9(2) . . . .
C14 C12 C13 C7 179.65(13) . . . .
C8 C7 C13 C12 1.0(2) . . . .
C6 C7 C13 C12 -177.05(14) . . . .
